data_7211065
loop_
_publ_author_name
'Tao, Qian'
'Chen, Jia-Mei'
'Lu, Tong-Bu'

_publ_section_title
;
 Two polymorphs and one hydrate of a molecular salt involving
 phenazopyridine and salicylic acid
;
_journal_issue 39
_journal_name_full CrystEngComm
_journal_page_first 7852
_journal_paper_doi 10.1039/c3ce41188e
_journal_volume 15
_journal_year 2013
_chemical_formula_sum 'C18 H19 N5 O4'
_chemical_formula_weight 369.38
_chemical_name_common phenazopyridine
_chemical_name_systematic
;
?
;
_space_group_IT_number 5
_symmetry_cell_setting monoclinic
_symmetry_space_group_name_Hall 'C 2y'
_symmetry_space_group_name_H-M 'C 1 2 1'
_atom_sites_solution_hydrogens geom
_atom_sites_solution_primary direct
_atom_sites_solution_secondary difmap
_audit_creation_method SHELXL-97
_cell_angle_alpha 90.00
_cell_angle_beta 100.854(3)
_cell_angle_gamma 90.00
_cell_formula_units_Z 4
_cell_length_a 26.8924(7)
_cell_length_b 5.13320(10)
_cell_length_c 13.0371(4)
_cell_measurement_temperature 293(2)
_cell_volume 1767.50(8)
_computing_structure_refinement 'SHELXL-97 (Sheldrick, 1997)'
_computing_structure_solution 'SHELXS-97 (Sheldrick, 1990)'
_diffrn_ambient_temperature 293(2)
_diffrn_measured_fraction_theta_full 0.958
_diffrn_measured_fraction_theta_max 0.958
_diffrn_radiation_monochromator graphite
_diffrn_radiation_source 'fine-focus sealed tube'
_diffrn_radiation_type CuK\a
_diffrn_radiation_wavelength 1.54178
_diffrn_reflns_av_R_equivalents 0.0301
_diffrn_reflns_av_sigmaI/netI 0.0415
_diffrn_reflns_limit_h_max 32
_diffrn_reflns_limit_h_min -26
_diffrn_reflns_limit_k_max 6
_diffrn_reflns_limit_k_min -6
_diffrn_reflns_limit_l_max 15
_diffrn_reflns_limit_l_min -15
_diffrn_reflns_number 3400
_diffrn_reflns_theta_full 70.94
_diffrn_reflns_theta_max 70.94
_diffrn_reflns_theta_min 3.35
_exptl_absorpt_coefficient_mu 1.092
_exptl_crystal_colour yellow
_exptl_crystal_density_diffrn 1.374
_exptl_crystal_density_method 'not measured'
_exptl_crystal_description needle
_exptl_crystal_F_000 748
_exptl_crystal_size_max 0.2
_exptl_crystal_size_mid 0.05
_exptl_crystal_size_min 0.05
_refine_diff_density_max 0.144
_refine_diff_density_min -0.203
_refine_diff_density_rms 0.044
_refine_ls_abs_structure_details 'Flack H D (1983), Acta Cryst. A39, 876-881'
_refine_ls_abs_structure_Flack -0.6(3)
_refine_ls_extinction_method none
_refine_ls_goodness_of_fit_ref 1.061
_refine_ls_hydrogen_treatment mixed
_refine_ls_matrix_type full
_refine_ls_number_parameters 317
_refine_ls_number_reflns 2506
_refine_ls_number_restraints 1
_refine_ls_restrained_S_all 1.060
_refine_ls_R_factor_all 0.0474
_refine_ls_R_factor_gt 0.0379
_refine_ls_shift/su_max 0.105
_refine_ls_shift/su_mean 0.007
_refine_ls_structure_factor_coef Fsqd
_refine_ls_weighting_details 'calc w=1/[\s^2^(Fo^2^)+(0.0520P)^2^+0.2004P] where P=(Fo^2^+2Fc^2^)/3'
_refine_ls_weighting_scheme calc
_refine_ls_wR_factor_gt 0.0907
_refine_ls_wR_factor_ref 0.1062
_reflns_number_gt 2142
_reflns_number_total 2506
_reflns_threshold_expression >2sigma(I)
_cod_data_source_file c3ce41188e.txt
_cod_data_source_block 5
_cod_original_sg_symbol_H-M C2
_cod_database_code 7211065

loop_
_symmetry_equiv_pos_as_xyz
'x, y, z'
'-x, y, -z'
'x+1/2, y+1/2, z'
'-x+1/2, y+1/2, -z'

loop_
_atom_site_label
_atom_site_type_symbol
_atom_site_fract_x
_atom_site_fract_y
_atom_site_fract_z
_atom_site_U_iso_or_equiv
_atom_site_adp_type
_atom_site_occupancy
_atom_site_symmetry_multiplicity
_atom_site_calc_flag
_atom_site_refinement_flags
N2 N 0.83878(8) -0.1088(5) 0.83146(17) 0.0297(5) Uani 1 1 d .
N5 N 0.69909(9) -0.0056(5) 0.63715(17) 0.0340(6) Uani 1 1 d .
N4 N 0.73532(9) 0.1482(5) 0.62875(17) 0.0337(6) Uani 1 1 d .
C1 C 0.82010(11) 0.2788(6) 0.6864(2) 0.0338(6) Uani 1 1 d .
C2 C 0.78085(10) 0.1072(6) 0.6960(2) 0.0302(6) Uani 1 1 d .
C3 C 0.79108(10) -0.0940(6) 0.7724(2) 0.0294(6) Uani 1 1 d .
N3 N 0.92233(9) 0.0150(5) 0.87961(19) 0.0357(6) Uani 1 1 d .
N1 N 0.75687(9) -0.2659(5) 0.78983(19) 0.0336(5) Uani 1 1 d .
C6 C 0.59828(12) 0.2607(7) 0.4271(2) 0.0414(7) Uani 1 1 d .
C7 C 0.61532(11) -0.1386(7) 0.5704(2) 0.0380(7) Uani 1 1 d .
C8 C 0.87690(10) 0.0569(6) 0.8204(2) 0.0304(6) Uani 1 1 d .
C10 C 0.64450(11) 0.2433(6) 0.4937(2) 0.0351(6) Uani 1 1 d .
C11 C 0.65317(10) 0.0402(6) 0.56572(19) 0.0320(6) Uani 1 1 d .
C15 C 0.56041(12) 0.0810(7) 0.4307(2) 0.0408(7) Uani 1 1 d .
C16 C 0.86727(11) 0.2599(6) 0.7464(2) 0.0348(6) Uani 1 1 d .
C18 C 0.56915(11) -0.1212(7) 0.5027(2) 0.0413(7) Uani 1 1 d .
H1 H 0.8118(10) 0.416(7) 0.626(2) 0.031(8) Uiso 1 1 d .
H2 H 0.6204(11) -0.286(8) 0.624(2) 0.036(8) Uiso 1 1 d .
H3B H 0.9290(12) -0.140(8) 0.931(2) 0.045(9) Uiso 1 1 d .
H6 H 0.6698(13) 0.366(10) 0.494(3) 0.056(11) Uiso 1 1 d .
H8 H 0.5906(13) 0.395(9) 0.376(3) 0.049(10) Uiso 1 1 d .
H1B H 0.7637(13) -0.398(9) 0.849(3) 0.054(10) Uiso 1 1 d .
H10 H 0.5426(13) -0.248(9) 0.507(3) 0.053(10) Uiso 1 1 d .
H2 H 0.8434(12) -0.250(8) 0.885(3) 0.049(10) Uiso 1 1 d .
H13 H 0.8951(13) 0.384(10) 0.741(3) 0.056(10) Uiso 1 1 d .
H3B H 0.9472(14) 0.115(9) 0.872(3) 0.051(10) Uiso 1 1 d .
H15 H 0.5273(13) 0.092(8) 0.382(2) 0.047(9) Uiso 1 1 d .
H1A H 0.7226(15) -0.252(10) 0.743(3) 0.066(12) Uiso 1 1 d .
O1 O 0.85864(7) -0.4961(4) 0.97893(15) 0.0342(5) Uani 1 1 d .
O3 O 0.99945(7) -0.6254(4) 1.16376(16) 0.0376(5) Uani 1 1 d .
H3 H 0.9910 -0.5270 1.1140 0.056 Uiso 1 1 calc R
O2 O 0.94059(7) -0.4020(4) 1.01744(15) 0.0358(5) Uani 1 1 d .
C4 C 0.91086(10) -0.7358(6) 1.1149(2) 0.0294(6) Uani 1 1 d .
C5 C 0.95891(10) -0.7729(6) 1.1770(2) 0.0311(6) Uani 1 1 d .
C9 C 0.87186(11) -0.9029(6) 1.1312(2) 0.0336(6) Uani 1 1 d .
C12 C 0.90247(10) -0.5305(6) 1.0320(2) 0.0294(6) Uani 1 1 d .
C13 C 0.96656(11) -0.9634(7) 1.2537(2) 0.0376(7) Uani 1 1 d .
C14 C 0.92760(12) -1.1251(7) 1.2683(2) 0.0389(7) Uani 1 1 d .
C17 C 0.87962(11) -1.0942(7) 1.2067(2) 0.0386(7) Uani 1 1 d .
H4A H 0.8494(13) -1.200(8) 1.212(3) 0.053(10) Uiso 1 1 d .
H5A H 0.8377(12) -0.879(8) 1.086(2) 0.046(9) Uiso 1 1 d .
H7A H 0.9999(12) -0.988(8) 1.298(2) 0.045(9) Uiso 1 1 d .
H11A H 0.9326(11) -1.255(7) 1.326(2) 0.035(8) Uiso 1 1 d .
O4 O 0.76237(8) -0.6172(5) 0.96201(17) 0.0406(5) Uani 1 1 d .
H4B H 0.7985(17) -0.604(11) 0.976(3) 0.072(12) Uiso 1 1 d .
H4A H 0.7538(19) -0.775(13) 0.978(4) 0.084(16) Uiso 1 1 d .

loop_
_atom_site_aniso_label
_atom_site_aniso_U_11
_atom_site_aniso_U_22
_atom_site_aniso_U_33
_atom_site_aniso_U_23
_atom_site_aniso_U_13
_atom_site_aniso_U_12
N2 0.0292(11) 0.0268(12) 0.0328(12) 0.0008(11) 0.0050(9) 0.0008(10)
N5 0.0367(12) 0.0330(14) 0.0323(12) 0.0034(10) 0.0064(10) 0.0021(11)
N4 0.0356(12) 0.0349(14) 0.0311(12) 0.0011(10) 0.0078(10) 0.0035(11)
C1 0.0426(15) 0.0285(15) 0.0323(14) 0.0040(12) 0.0120(12) 0.0034(13)
C2 0.0343(13) 0.0288(15) 0.0279(13) 0.0000(11) 0.0066(11) 0.0034(12)
C3 0.0311(13) 0.0268(14) 0.0305(13) -0.0014(12) 0.0060(10) 0.0030(12)
N3 0.0307(12) 0.0332(14) 0.0426(13) 0.0016(12) 0.0052(10) -0.0010(11)
N1 0.0294(11) 0.0334(13) 0.0360(12) 0.0050(11) 0.0009(10) -0.0020(11)
C6 0.0479(17) 0.0377(17) 0.0371(15) 0.0066(14) 0.0041(13) 0.0089(15)
C7 0.0380(15) 0.0362(16) 0.0382(15) 0.0049(14) 0.0032(12) 0.0031(14)
C8 0.0320(13) 0.0265(14) 0.0336(13) -0.0017(12) 0.0090(11) 0.0030(12)
C10 0.0401(16) 0.0294(16) 0.0350(15) -0.0001(13) 0.0051(12) 0.0031(14)
C11 0.0358(14) 0.0326(15) 0.0274(13) -0.0031(12) 0.0050(11) 0.0069(13)
C15 0.0388(15) 0.0414(18) 0.0388(16) -0.0033(14) -0.0016(13) 0.0103(14)
C16 0.0350(14) 0.0305(15) 0.0401(16) 0.0014(13) 0.0103(12) -0.0019(13)
C18 0.0394(15) 0.0357(16) 0.0465(17) -0.0005(15) 0.0025(13) 0.0017(15)
O1 0.0295(9) 0.0344(11) 0.0362(10) 0.0091(9) 0.0000(8) 0.0008(8)
O3 0.0295(10) 0.0363(11) 0.0447(11) 0.0070(10) 0.0013(8) 0.0008(10)
O2 0.0294(9) 0.0356(11) 0.0415(11) 0.0105(9) 0.0045(8) 0.0006(9)
C4 0.0319(13) 0.0258(13) 0.0307(13) -0.0004(11) 0.0060(11) 0.0018(11)
C5 0.0278(13) 0.0298(15) 0.0352(14) -0.0007(13) 0.0049(11) 0.0030(12)
C9 0.0336(14) 0.0320(16) 0.0348(15) 0.0015(13) 0.0055(12) 0.0031(13)
C12 0.0294(13) 0.0276(14) 0.0315(13) -0.0014(11) 0.0065(11) -0.0002(11)
C13 0.0395(15) 0.0373(17) 0.0343(14) 0.0022(13) 0.0029(12) 0.0119(14)
C14 0.0458(16) 0.0352(16) 0.0364(15) 0.0099(14) 0.0090(13) 0.0066(15)
C17 0.0417(16) 0.0355(17) 0.0390(15) 0.0008(14) 0.0082(12) -0.0021(14)
O4 0.0339(11) 0.0375(12) 0.0494(12) 0.0113(11) 0.0048(9) 0.0022(11)

loop_
_atom_type_symbol
_atom_type_description
_atom_type_scat_dispersion_real
_atom_type_scat_dispersion_imag
_atom_type_scat_source
C C 0.0181 0.0091 'International Tables Vol C Tables 4.2.6.8 and 6.1.1.4'
H H 0.0000 0.0000 'International Tables Vol C Tables 4.2.6.8 and 6.1.1.4'
N N 0.0311 0.0180 'International Tables Vol C Tables 4.2.6.8 and 6.1.1.4'
O O 0.0492 0.0322 'International Tables Vol C Tables 4.2.6.8 and 6.1.1.4'

loop_
_geom_angle_atom_site_label_1
_geom_angle_atom_site_label_2
_geom_angle_atom_site_label_3
_geom_angle
C8 N2 C3 123.4(2)
C8 N2 H2 122(2)
C3 N2 H2 114(2)
N4 N5 C11 115.2(2)
N5 N4 C2 116.8(2)
C16 C1 C2 122.7(3)
C16 C1 H1 121.5(17)
C2 C1 H1 115.6(17)
N4 C2 C1 116.2(2)
N4 C2 C3 125.8(2)
C1 C2 C3 118.0(2)
N1 C3 N2 118.3(3)
N1 C3 C2 123.6(2)
N2 C3 C2 118.1(2)
C8 N3 H3B 121.9(18)
C8 N3 H3B 119(3)
H3B N3 H3B 119(3)
C3 N1 H1B 123(2)
C3 N1 H1A 116(3)
H1B N1 H1A 121(3)
C10 C6 C15 121.2(3)
C10 C6 H8 123(2)
C15 C6 H8 116(2)
C11 C7 C18 120.6(3)
C11 C7 H2 121.2(18)
C18 C7 H2 118.2(18)
N3 C8 N2 117.7(3)
N3 C8 C16 123.0(3)
N2 C8 C16 119.3(2)
C6 C10 C11 119.3(3)
C6 C10 H6 122(2)
C11 C10 H6 118(2)
C7 C11 C10 119.7(3)
C7 C11 N5 114.8(3)
C10 C11 N5 125.5(3)
C6 C15 C18 119.3(3)
C6 C15 H15 121(2)
C18 C15 H15 119(2)
C1 C16 C8 118.5(3)
C1 C16 H13 123(2)
C8 C16 H13 118(2)
C7 C18 C15 119.7(3)
C7 C18 H10 120(2)
C15 C18 H10 120(2)
C5 O3 H3 109.5
C9 C4 C5 117.6(3)
C9 C4 C12 121.7(2)
C5 C4 C12 120.7(2)
O3 C5 C13 118.0(2)
O3 C5 C4 121.5(3)
C13 C5 C4 120.5(3)
C17 C9 C4 121.8(3)
C17 C9 H5A 120(2)
C4 C9 H5A 118(2)
O1 C12 O2 123.1(3)
O1 C12 C4 119.5(2)
O2 C12 C4 117.4(2)
C14 C13 C5 120.7(3)
C14 C13 H7A 118(2)
C5 C13 H7A 121(2)
C13 C14 C17 119.8(3)
C13 C14 H11A 120.7(18)
C17 C14 H11A 119.3(18)
C9 C17 C14 119.5(3)
C9 C17 H4A 115(2)
C14 C17 H4A 125(2)
H4B O4 H4A 109(5)

loop_
_geom_bond_atom_site_label_1
_geom_bond_atom_site_label_2
_geom_bond_distance
N2 C8 1.360(4)
N2 C3 1.368(3)
N2 H2 1.00(4)
N5 N4 1.274(3)
N5 C11 1.419(3)
N4 C2 1.381(3)
C1 C16 1.363(4)
C1 C2 1.399(4)
C1 H1 1.04(3)
C2 C3 1.425(4)
C3 N1 1.325(4)
N3 C8 1.334(4)
N3 H3B 1.04(4)
N3 H3B 0.86(4)
N1 H1B 1.02(4)
N1 H1A 1.01(4)
C6 C10 1.379(4)
C6 C15 1.381(5)
C6 H8 0.96(4)
C7 C11 1.380(4)
C7 C18 1.384(4)
C7 H2 1.03(4)
C8 C16 1.411(4)
C10 C11 1.393(4)
C10 H6 0.93(4)
C15 C18 1.389(5)
C15 H15 0.99(3)
C16 H13 0.99(4)
C18 H10 0.98(4)
O1 C12 1.262(3)
O3 C5 1.365(3)
O3 H3 0.8200
O2 C12 1.263(3)
C4 C9 1.402(4)
C4 C5 1.403(4)
C4 C12 1.496(4)
C5 C13 1.387(4)
C9 C17 1.378(4)
C9 H5A 1.00(3)
C13 C14 1.378(5)
C13 H7A 0.98(3)
C14 C17 1.395(4)
C14 H11A 0.99(3)
C17 H4A 0.99(4)
O4 H4B 0.96(4)
O4 H4A 0.87(6)

loop_
_geom_hbond_atom_site_label_D
_geom_hbond_atom_site_label_H
_geom_hbond_atom_site_label_A
_geom_hbond_distance_DH
_geom_hbond_distance_HA
_geom_hbond_distance_DA
_geom_hbond_angle_DHA
_geom_hbond_site_symmetry_A
N3 H3B O2 1.04(4) 1.74(4) 2.778(3) 179(3) .
N1 H1B O4 1.02(4) 1.85(4) 2.861(3) 168(3) .
N2 H2 O1 1.00(4) 1.75(4) 2.747(3) 174(3) .
N3 H3B O3 0.86(4) 2.07(4) 2.933(3) 173(3) 2_767
N1 H1A N5 1.01(4) 1.89(4) 2.645(3) 129(4) .
O3 H3 O2 0.82 1.79 2.514(3) 147.0 .
O4 H4B O1 0.96(4) 1.70(4) 2.631(3) 163(5) .
O4 H4A O4 0.87(6) 2.01(6) 2.874(2) 171(5) 4_647
